data_9013884
loop_
_publ_author_name
'Armbruster, T.'
'Galuskin, E. V.'
'Reznitsky, L. Z.'
'Sklyarov, E. V.'

_publ_section_title
;X-ray structural investigation of the oxyvanite (V3O5) - berdesinskiite
 (V2TiO5) series: V4+ substituting for octahedrally coordinated Ti4+ Locality:
 Pereval marble quarry, Sludyanka complex, south of Lake Baikal, Russia
 Sample: III-7-22
;
_journal_name_full 'European Journal of Mineralogy'
_journal_page_first 885
_journal_page_last 891
_journal_paper_doi 10.1127/0935-1221/2009/0021-1951
_journal_volume 21
_journal_year 2009
_chemical_compound_source 'Pereval marble quarry, Sludyanka complex, south of Lake Baikal, Russia'
_chemical_formula_sum 'Al0.006 Cr0.61 Mg0.004 O5 Ti0.758 V1.622'
_chemical_name_mineral Berdesinskiite
_space_group_IT_number 15
_symmetry_space_group_name_Hall '-C 2yc'
_symmetry_space_group_name_H-M 'C 1 2/c 1'
_cell_angle_alpha 90
_cell_angle_beta 111.50
_cell_angle_gamma 90
_cell_length_a 10.033
_cell_length_b 5.039
_cell_length_c 6.988
_cell_formula_units_Z 4
_cell_volume 328.705
_database_code_amcsd 0007330
_exptl_crystal_density_diffrn 4.666
_cod_original_formula_sum 'V1.622 Ti.758 Cr.61 Al.006 Mg.004 O5'
_cod_database_code 9013884

loop_
_space_group_symop_operation_xyz
x,y,z
1/2+x,1/2+y,z
x,-y,1/2+z
1/2+x,1/2-y,1/2+z
-x,y,1/2-z
1/2-x,1/2+y,1/2-z
-x,-y,-z
1/2-x,1/2-y,-z

loop_
_atom_site_aniso_label
_atom_site_aniso_U_11
_atom_site_aniso_U_22
_atom_site_aniso_U_33
_atom_site_aniso_U_12
_atom_site_aniso_U_13
_atom_site_aniso_U_23
V4+1 0.00560 0.00630 0.00470 -0.00038 0.00190 -0.00018
Ti4+1 0.00560 0.00630 0.00470 -0.00038 0.00190 -0.00018
V3+2 0.01030 0.01040 0.00790 -0.00078 0.00450 -0.00129
Cr3+2 0.01030 0.01040 0.00790 -0.00078 0.00450 -0.00129
Al2 0.01030 0.01040 0.00790 -0.00078 0.00450 -0.00129
Mg2 0.01030 0.01040 0.00790 -0.00078 0.00450 -0.00129
O1 0.00890 0.01030 0.00990 0.00090 0.00220 0.00060
O2 0.00910 0.00830 0.00730 -0.00120 0.00330 -0.00080
O3 0.01100 0.01020 0.00650 0.00000 0.00420 0.00000

loop_
_atom_site_label
_atom_site_fract_x
_atom_site_fract_y
_atom_site_fract_z
_atom_site_occupancy
_atom_site_U_iso_or_equiv
V4+1 0.00000 0.00000 0.00000 0.24200 0.00550
Ti4+1 0.00000 0.00000 0.00000 0.75800 0.00550
V3+2 -0.12929 -0.50103 -0.21777 0.69000 0.00920
Cr3+2 -0.12929 -0.50103 -0.21777 0.30500 0.00920
Al2 -0.12929 -0.50103 -0.21777 0.00300 0.00920
Mg2 -0.12929 -0.50103 -0.21777 0.00200 0.00920
O1 0.19176 0.15520 0.15440 1.00000 0.01010
O2 0.08130 -0.34460 -0.05590 1.00000 0.00810
O3 0.00000 0.19360 -0.25000 1.00000 0.00890

loop_
_cod_related_entry_id
_cod_related_entry_database
_cod_related_entry_code
1 AMCSD 0007330
